data_7001247
loop_
_publ_author_name
'Niemeyer, Jochen'
'Kehr, Gerald'
'Fr\"ohlich, Roland'
'Erker, Gerhard'

_publ_section_title
;
 Selective synthesis of the 2-hydroxyferrocene-aldimine
 enantiomers---extended planar chiral analogues of the
 &#x201C;flat&#x201D; salicylaldimine ligand family
;
_journal_issue 19
_journal_name_full 'Dalton Transactions'
_journal_page_first 3716
_journal_page_last 3730
_journal_paper_doi 10.1039/b822735g
_journal_year 2009
_chemical_formula_sum 'C39 H45 Fe N O Si'
_chemical_formula_weight 627.70
_chemical_name_systematic
;
?
;
_space_group_IT_number 4
_symmetry_cell_setting monoclinic
_symmetry_space_group_name_Hall 'P 2yb'
_symmetry_space_group_name_H-M 'P 1 21 1'
_atom_sites_solution_hydrogens geom
_atom_sites_solution_primary direct
_atom_sites_solution_secondary difmap
_audit_creation_method SHELXL-97
_cell_angle_alpha 90.00
_cell_angle_beta 103.20(1)
_cell_angle_gamma 90.00
_cell_formula_units_Z 2
_cell_length_a 9.144(1)
_cell_length_b 11.841(1)
_cell_length_c 16.838(1)
_cell_measurement_reflns_used 2550
_cell_measurement_temperature 198(2)
_cell_measurement_theta_max 27.88
_cell_measurement_theta_min 0.41
_cell_volume 1775.0(3)
_computing_cell_refinement 'Collect (Nonius B.V., 1998)'
_computing_data_collection 'Collect (Nonius B.V., 1998)'
_computing_data_reduction 'Denzo-SMN (Otwinowski & Minor, 1997)'
_computing_molecular_graphics 'SCHAKAL (Keller, 1997)'
_computing_publication_material 'SHELXL-97 (Sheldrick, 1997)'
_computing_structure_refinement 'SHELXL-97 (Sheldrick, 1997)'
_computing_structure_solution 'SHELXS-97 (Sheldrick, 1990)'
_diffrn_ambient_temperature 198(2)
_diffrn_measured_fraction_theta_full 0.985
_diffrn_measured_fraction_theta_max 0.985
_diffrn_measurement_device_type 'Nonius KappaCCD'
_diffrn_measurement_method '\w and \f scans'
_diffrn_radiation_monochromator graphite
_diffrn_radiation_source 'rotating anode Nonius FR591'
_diffrn_radiation_type MoK\a
_diffrn_radiation_wavelength 0.71073
_diffrn_reflns_av_R_equivalents 0.0269
_diffrn_reflns_av_sigmaI/netI 0.0550
_diffrn_reflns_limit_h_max 12
_diffrn_reflns_limit_h_min -7
_diffrn_reflns_limit_k_max 14
_diffrn_reflns_limit_k_min -15
_diffrn_reflns_limit_l_max 22
_diffrn_reflns_limit_l_min -20
_diffrn_reflns_number 9817
_diffrn_reflns_theta_full 27.86
_diffrn_reflns_theta_max 27.86
_diffrn_reflns_theta_min 2.12
_exptl_absorpt_coefficient_mu 0.488
_exptl_absorpt_correction_T_max 0.9528
_exptl_absorpt_correction_T_min 0.8478
_exptl_absorpt_correction_type multi-scan
_exptl_absorpt_process_details 'SORTAV (Blessing, 1995 & 1997)'
_exptl_crystal_colour red
_exptl_crystal_density_diffrn 1.174
_exptl_crystal_density_method 'not measured'
_exptl_crystal_description plate
_exptl_crystal_F_000 668
_exptl_crystal_size_max 0.35
_exptl_crystal_size_mid 0.25
_exptl_crystal_size_min 0.10
_refine_diff_density_max 0.269
_refine_diff_density_min -0.338
_refine_diff_density_rms 0.042
_refine_ls_abs_structure_details 'Flack H D (1983), Acta Cryst. A39, 876-881'
_refine_ls_abs_structure_Flack -0.021(11)
_refine_ls_extinction_method none
_refine_ls_goodness_of_fit_ref 1.012
_refine_ls_hydrogen_treatment riding
_refine_ls_matrix_type full
_refine_ls_number_parameters 395
_refine_ls_number_reflns 6966
_refine_ls_number_restraints 1
_refine_ls_restrained_S_all 1.012
_refine_ls_R_factor_all 0.0533
_refine_ls_R_factor_gt 0.0378
_refine_ls_shift/su_max 0.000
_refine_ls_shift/su_mean 0.000
_refine_ls_structure_factor_coef Fsqd
_refine_ls_weighting_details 'calc w=1/[\s^2^(Fo^2^)+(0.0239P)^2^+0.3119P] where P=(Fo^2^+2Fc^2^)/3'
_refine_ls_weighting_scheme calc
_refine_ls_wR_factor_gt 0.0730
_refine_ls_wR_factor_ref 0.0784
_reflns_number_gt 5788
_reflns_number_total 6966
_reflns_threshold_expression >2sigma(I)
_cod_data_source_file b822735g.txt
_cod_data_source_block erk3693
_cod_original_sg_symbol_H-M P21
_cod_database_code 7001247

loop_
_symmetry_equiv_pos_as_xyz
'x, y, z'
'-x, y+1/2, -z'

loop_
_atom_site_label
_atom_site_type_symbol
_atom_site_fract_x
_atom_site_fract_y
_atom_site_fract_z
_atom_site_U_iso_or_equiv
_atom_site_adp_type
_atom_site_occupancy
_atom_site_symmetry_multiplicity
_atom_site_calc_flag
_atom_site_refinement_flags
_atom_site_disorder_assembly
_atom_site_disorder_group
Fe Fe 0.98681(3) 0.49638(3) 0.177680(18) 0.03457(10) Uani 1 1 d . . .
C1 C 0.8879(5) 0.4320(4) 0.0666(2) 0.0733(12) Uani 1 1 d . . .
H1 H 0.7956 0.3917 0.0541 0.088 Uiso 1 1 calc R . .
C2 C 1.0341(6) 0.3855(3) 0.0958(2) 0.0801(14) Uani 1 1 d . . .
H2 H 1.0584 0.3082 0.1066 0.096 Uiso 1 1 calc R . .
C3 C 1.1340(4) 0.4752(5) 0.1055(2) 0.0791(13) Uani 1 1 d . . .
H3 H 1.2399 0.4697 0.1240 0.095 Uiso 1 1 calc R . .
C4 C 1.0557(5) 0.5727(4) 0.0843(2) 0.0729(11) Uani 1 1 d . . .
H4 H 1.0979 0.6462 0.0860 0.088 Uiso 1 1 calc R . .
C5 C 0.9069(4) 0.5473(3) 0.06021(18) 0.0609(10) Uani 1 1 d . . .
H5 H 0.8285 0.6004 0.0419 0.073 Uiso 1 1 calc R . .
C6 C 0.8738(3) 0.5742(2) 0.25484(14) 0.0287(5) Uani 1 1 d . . .
C7 C 0.8635(3) 0.4550(2) 0.26123(14) 0.0288(5) Uani 1 1 d . . .
C8 C 1.0151(3) 0.4124(2) 0.28557(15) 0.0356(6) Uani 1 1 d . . .
H8 H 1.0441 0.3355 0.2943 0.043 Uiso 1 1 calc R . .
C9 C 1.1126(2) 0.5070(3) 0.29398(13) 0.0397(6) Uani 1 1 d . . .
H9 H 1.2190 0.5039 0.3104 0.048 Uiso 1 1 calc R . .
C10 C 1.0270(3) 0.6067(2) 0.27421(16) 0.0361(6) Uani 1 1 d . . .
H10 H 1.0650 0.6814 0.2739 0.043 Uiso 1 1 calc R . .
C11 C 0.7238(3) 0.3939(2) 0.25036(13) 0.0284(5) Uani 1 1 d . . .
H11 H 0.6334 0.4327 0.2267 0.034 Uiso 1 1 calc R . .
N12 N 0.7148(2) 0.29106(18) 0.27060(12) 0.0320(5) Uani 1 1 d . . .
C13 C 0.5679(3) 0.2434(2) 0.26080(15) 0.0304(5) Uani 1 1 d . . .
C14 C 0.5117(3) 0.2297(2) 0.33156(15) 0.0404(6) Uani 1 1 d . . .
C141 C 0.6022(3) 0.2649(3) 0.41449(16) 0.0557(8) Uani 1 1 d . . .
H141 H 0.7039 0.2883 0.4079 0.067 Uiso 1 1 calc R . .
C142 C 0.5316(6) 0.3670(4) 0.4471(3) 0.1022(15) Uani 1 1 d . . .
H14A H 0.5270 0.4306 0.4094 0.153 Uiso 1 1 calc R . .
H14B H 0.5928 0.3881 0.5008 0.153 Uiso 1 1 calc R . .
H14C H 0.4299 0.3477 0.4521 0.153 Uiso 1 1 calc R . .
C143 C 0.6243(5) 0.1680(4) 0.4755(2) 0.0979(15) Uani 1 1 d . . .
H14D H 0.5267 0.1449 0.4848 0.147 Uiso 1 1 calc R . .
H14E H 0.6895 0.1928 0.5271 0.147 Uiso 1 1 calc R . .
H14F H 0.6710 0.1040 0.4538 0.147 Uiso 1 1 calc R . .
C15 C 0.3697(3) 0.1834(3) 0.32242(19) 0.0534(8) Uani 1 1 d . . .
H15 H 0.3284 0.1755 0.3690 0.064 Uiso 1 1 calc R . .
C16 C 0.2874(3) 0.1488(3) 0.2481(2) 0.0587(8) Uani 1 1 d . . .
H16 H 0.1905 0.1171 0.2437 0.070 Uiso 1 1 calc R . .
C17 C 0.3449(3) 0.1600(3) 0.17987(19) 0.0518(7) Uani 1 1 d . . .
H17 H 0.2872 0.1349 0.1287 0.062 Uiso 1 1 calc R . .
C18 C 0.4862(3) 0.2074(2) 0.18427(16) 0.0370(6) Uani 1 1 d . . .
C181 C 0.5469(3) 0.2191(2) 0.10758(15) 0.0414(6) Uani 1 1 d . . .
H181 H 0.6559 0.2385 0.1255 0.050 Uiso 1 1 calc R . .
C182 C 0.4701(4) 0.3164(3) 0.05370(18) 0.0634(9) Uani 1 1 d . . .
H18A H 0.5144 0.3239 0.0062 0.095 Uiso 1 1 calc R . .
H18B H 0.4845 0.3868 0.0851 0.095 Uiso 1 1 calc R . .
H18C H 0.3625 0.3005 0.0354 0.095 Uiso 1 1 calc R . .
C183 C 0.5361(4) 0.1090(3) 0.05888(19) 0.0599(9) Uani 1 1 d . . .
H18D H 0.4302 0.0907 0.0363 0.090 Uiso 1 1 calc R . .
H18E H 0.5834 0.0478 0.0949 0.090 Uiso 1 1 calc R . .
H18F H 0.5878 0.1181 0.0143 0.090 Uiso 1 1 calc R . .
O1 O 0.74865(18) 0.64159(14) 0.23534(10) 0.0323(4) Uani 1 1 d . . .
Si1 Si 0.72636(7) 0.76380(6) 0.28068(4) 0.02933(15) Uani 1 1 d . . .
C21 C 0.8140(3) 0.8758(2) 0.22838(14) 0.0309(5) Uani 1 1 d . . .
C22 C 0.8664(3) 0.8462(2) 0.15969(15) 0.0394(6) Uani 1 1 d . . .
H22 H 0.8607 0.7694 0.1428 0.047 Uiso 1 1 calc R . .
C23 C 0.9262(3) 0.9247(3) 0.11550(17) 0.0483(7) Uani 1 1 d . . .
H23 H 0.9616 0.9017 0.0692 0.058 Uiso 1 1 calc R . .
C24 C 0.9344(3) 1.0368(2) 0.13867(16) 0.0431(7) Uani 1 1 d . . .
H24 H 0.9752 1.0911 0.1082 0.052 Uiso 1 1 calc R . .
C25 C 0.8833(3) 1.0696(2) 0.20616(17) 0.0397(6) Uani 1 1 d . . .
H25 H 0.8891 1.1466 0.2223 0.048 Uiso 1 1 calc R . .
C26 C 0.8238(2) 0.9907(2) 0.25024(13) 0.0334(5) Uani 1 1 d . . .
H26 H 0.7885 1.0145 0.2964 0.040 Uiso 1 1 calc R . .
C31 C 0.8186(3) 0.7473(2) 0.39120(14) 0.0347(6) Uani 1 1 d . . .
C32 C 0.9009(3) 0.8326(3) 0.43793(16) 0.0478(7) Uani 1 1 d . . .
H32 H 0.9092 0.9042 0.4138 0.057 Uiso 1 1 calc R . .
C33 C 0.9714(4) 0.8149(3) 0.51956(16) 0.0585(8) Uani 1 1 d . . .
H33 H 1.0262 0.8746 0.5505 0.070 Uiso 1 1 calc R . .
C34 C 0.9622(3) 0.7120(3) 0.55549(16) 0.0550(8) Uani 1 1 d . . .
H34 H 1.0123 0.6998 0.6108 0.066 Uiso 1 1 calc R . .
C35 C 0.8799(3) 0.6263(3) 0.51081(16) 0.0492(7) Uani 1 1 d . . .
H35 H 0.8714 0.5553 0.5356 0.059 Uiso 1 1 calc R . .
C36 C 0.8096(3) 0.6439(2) 0.42976(15) 0.0432(6) Uani 1 1 d . . .
H36 H 0.7538 0.5840 0.3996 0.052 Uiso 1 1 calc R . .
C41 C 0.5176(3) 0.7819(2) 0.26241(15) 0.0372(6) Uani 1 1 d . . .
C42 C 0.4828(3) 0.8889(3) 0.3066(2) 0.0620(9) Uani 1 1 d . . .
H42A H 0.5204 0.9554 0.2829 0.093 Uiso 1 1 calc R . .
H42B H 0.5318 0.8838 0.3647 0.093 Uiso 1 1 calc R . .
H42C H 0.3740 0.8957 0.3004 0.093 Uiso 1 1 calc R . .
C43 C 0.4485(4) 0.7939(3) 0.17131(18) 0.0625(10) Uani 1 1 d . . .
H43A H 0.4684 0.7254 0.1429 0.094 Uiso 1 1 calc R . .
H43B H 0.4929 0.8591 0.1498 0.094 Uiso 1 1 calc R . .
H43C H 0.3398 0.8048 0.1628 0.094 Uiso 1 1 calc R . .
C44 C 0.4480(3) 0.6795(3) 0.2957(2) 0.0626(9) Uani 1 1 d . . .
H44A H 0.3383 0.6870 0.2824 0.094 Uiso 1 1 calc R . .
H44B H 0.4848 0.6758 0.3551 0.094 Uiso 1 1 calc R . .
H44C H 0.4762 0.6103 0.2710 0.094 Uiso 1 1 calc R . .

loop_
_atom_site_aniso_label
_atom_site_aniso_U_11
_atom_site_aniso_U_22
_atom_site_aniso_U_33
_atom_site_aniso_U_23
_atom_site_aniso_U_13
_atom_site_aniso_U_12
Fe 0.03151(18) 0.0429(2) 0.03217(17) 0.00157(18) 0.01318(13) 0.00109(17)
C1 0.076(3) 0.111(4) 0.0410(18) -0.031(2) 0.0312(18) -0.044(2)
C2 0.151(4) 0.052(2) 0.050(2) 0.0013(18) 0.050(3) 0.032(3)
C3 0.051(2) 0.140(4) 0.0557(19) -0.010(3) 0.0323(16) 0.017(3)
C4 0.095(3) 0.085(3) 0.050(2) -0.001(2) 0.041(2) -0.027(2)
C5 0.073(3) 0.081(3) 0.0275(15) 0.0029(16) 0.0106(15) 0.024(2)
C6 0.0286(13) 0.0339(14) 0.0242(12) -0.0028(11) 0.0072(10) -0.0030(10)
C7 0.0282(13) 0.0370(14) 0.0228(11) -0.0009(10) 0.0092(9) -0.0030(9)
C8 0.0366(15) 0.0404(15) 0.0302(13) 0.0077(12) 0.0083(11) 0.0010(12)
C9 0.0269(11) 0.0514(17) 0.0388(12) 0.0022(15) 0.0031(9) -0.0048(13)
C10 0.0308(14) 0.0392(15) 0.0375(14) -0.0009(12) 0.0063(11) -0.0082(11)
C11 0.0281(13) 0.0342(15) 0.0233(12) -0.0028(11) 0.0069(9) -0.0008(10)
N12 0.0295(11) 0.0375(13) 0.0308(10) -0.0033(10) 0.0104(8) -0.0037(9)
C13 0.0280(13) 0.0258(13) 0.0377(13) 0.0001(11) 0.0083(10) 0.0003(9)
C14 0.0384(15) 0.0432(17) 0.0435(15) 0.0003(13) 0.0174(12) -0.0047(11)
C141 0.0562(18) 0.075(2) 0.0424(15) -0.0030(16) 0.0240(13) -0.0157(16)
C142 0.121(4) 0.097(3) 0.090(3) -0.044(3) 0.028(3) -0.008(3)
C143 0.119(4) 0.119(4) 0.049(2) 0.015(2) 0.004(2) -0.016(3)
C15 0.0415(17) 0.061(2) 0.0646(19) 0.0067(17) 0.0268(15) -0.0037(14)
C16 0.0309(16) 0.065(2) 0.079(2) 0.0035(18) 0.0101(15) -0.0131(14)
C17 0.0321(15) 0.0572(18) 0.0603(18) -0.0030(15) -0.0018(13) -0.0064(13)
C18 0.0303(14) 0.0353(14) 0.0438(15) 0.0004(12) 0.0053(12) 0.0031(11)
C181 0.0364(15) 0.0509(17) 0.0342(13) -0.0026(13) 0.0022(11) 0.0013(12)
C182 0.076(2) 0.069(2) 0.0427(16) 0.0090(16) 0.0093(15) 0.0183(18)
C183 0.0552(19) 0.067(2) 0.0517(18) -0.0173(16) -0.0001(15) 0.0015(16)
O1 0.0312(9) 0.0313(9) 0.0341(9) -0.0047(8) 0.0073(7) -0.0027(7)
Si1 0.0296(4) 0.0330(4) 0.0265(3) -0.0017(3) 0.0086(3) -0.0037(3)
C21 0.0262(12) 0.0367(14) 0.0297(12) -0.0005(11) 0.0060(10) -0.0052(10)
C22 0.0447(16) 0.0398(15) 0.0361(14) -0.0049(13) 0.0138(12) -0.0045(12)
C23 0.0593(19) 0.0546(19) 0.0383(15) 0.0025(15) 0.0264(14) -0.0057(15)
C24 0.0414(16) 0.0456(17) 0.0448(15) 0.0089(13) 0.0147(12) -0.0104(12)
C25 0.0337(14) 0.0351(14) 0.0481(15) 0.0006(12) 0.0046(12) -0.0037(11)
C26 0.0293(11) 0.0370(13) 0.0337(11) -0.0016(14) 0.0067(9) -0.0048(12)
C31 0.0338(14) 0.0421(16) 0.0295(12) -0.0008(12) 0.0098(10) 0.0020(11)
C32 0.0560(18) 0.0488(17) 0.0369(14) -0.0003(14) 0.0072(13) -0.0096(13)
C33 0.064(2) 0.070(2) 0.0346(15) -0.0032(16) -0.0028(14) -0.0058(16)
C34 0.062(2) 0.073(2) 0.0271(13) -0.0019(15) 0.0048(13) 0.0140(16)
C35 0.066(2) 0.0495(18) 0.0353(14) 0.0074(14) 0.0177(14) 0.0158(14)
C36 0.0529(17) 0.0438(16) 0.0337(14) -0.0028(13) 0.0115(12) 0.0022(13)
C41 0.0281(13) 0.0397(15) 0.0447(14) 0.0017(13) 0.0102(11) -0.0028(11)
C42 0.0459(19) 0.063(2) 0.082(2) -0.0103(18) 0.0253(17) 0.0114(15)
C43 0.0451(18) 0.088(3) 0.0493(18) 0.0047(17) -0.0007(14) -0.0053(17)
C44 0.0328(16) 0.069(2) 0.091(2) 0.0167(19) 0.0241(16) -0.0046(15)

loop_
_atom_type_symbol
_atom_type_description
_atom_type_scat_dispersion_real
_atom_type_scat_dispersion_imag
_atom_type_scat_source
C C 0.0033 0.0016 'International Tables Vol C Tables 4.2.6.8 and 6.1.1.4'
H H 0.0000 0.0000 'International Tables Vol C Tables 4.2.6.8 and 6.1.1.4'
N N 0.0061 0.0033 'International Tables Vol C Tables 4.2.6.8 and 6.1.1.4'
O O 0.0106 0.0060 'International Tables Vol C Tables 4.2.6.8 and 6.1.1.4'
Si Si 0.0817 0.0704 'International Tables Vol C Tables 4.2.6.8 and 6.1.1.4'
Fe Fe 0.3463 0.8444 'International Tables Vol C Tables 4.2.6.8 and 6.1.1.4'

loop_
_geom_angle_atom_site_label_1
_geom_angle_atom_site_label_2
_geom_angle_atom_site_label_3
_geom_angle
_geom_angle_site_symmetry_1
_geom_angle_site_symmetry_3
_geom_angle_publ_flag
C2 Fe C3 40.08(17) . . ?
C2 Fe C1 41.20(17) . . ?
C3 Fe C1 67.55(15) . . ?
C2 Fe C4 66.99(16) . . ?
C3 Fe C4 39.22(16) . . ?
C1 Fe C4 66.82(15) . . ?
C2 Fe C8 106.74(13) . . ?
C3 Fe C8 120.60(15) . . ?
C1 Fe C8 125.29(15) . . ?
C4 Fe C8 155.28(15) . . ?
C2 Fe C9 122.31(16) . . ?
C3 Fe C9 106.15(12) . . ?
C1 Fe C9 160.73(16) . . ?
C4 Fe C9 120.62(14) . . ?
C8 Fe C9 40.79(11) . . ?
C2 Fe C5 67.37(15) . . ?
C3 Fe C5 66.04(15) . . ?
C1 Fe C5 39.78(14) . . ?
C4 Fe C5 39.07(15) . . ?
C8 Fe C5 162.90(14) . . ?
C9 Fe C5 156.08(14) . . ?
C2 Fe C10 157.88(17) . . ?
C3 Fe C10 122.05(15) . . ?
C1 Fe C10 158.43(16) . . ?
C4 Fe C10 107.34(13) . . ?
C8 Fe C10 68.95(10) . . ?
C9 Fe C10 40.45(11) . . ?
C5 Fe C10 122.69(13) . . ?
C2 Fe C7 123.29(15) . . ?
C3 Fe C7 157.86(16) . . ?
C1 Fe C7 110.03(12) . . ?
C4 Fe C7 162.01(15) . . ?
C8 Fe C7 41.37(10) . . ?
C9 Fe C7 68.52(9) . . ?
C5 Fe C7 127.20(13) . . ?
C10 Fe C7 68.69(10) . . ?
C2 Fe C6 160.08(17) . . ?
C3 Fe C6 159.17(16) . . ?
C1 Fe C6 124.65(14) . . ?
C4 Fe C6 125.36(15) . . ?
C8 Fe C6 68.56(10) . . ?
C9 Fe C6 67.60(10) . . ?
C5 Fe C6 111.14(12) . . ?
C10 Fe C6 40.37(10) . . ?
C7 Fe C6 40.49(10) . . ?
C5 C1 C2 106.5(4) . . ?
C5 C1 Fe 70.4(2) . . ?
C2 C1 Fe 69.0(2) . . ?
C3 C2 C1 106.6(3) . . ?
C3 C2 Fe 70.1(2) . . ?
C1 C2 Fe 69.78(19) . . ?
C4 C3 C2 109.0(3) . . ?
C4 C3 Fe 70.80(19) . . ?
C2 C3 Fe 69.83(19) . . ?
C5 C4 C3 108.7(4) . . ?
C5 C4 Fe 70.59(19) . . ?
C3 C4 Fe 70.0(2) . . ?
C4 C5 C1 109.2(4) . . ?
C4 C5 Fe 70.34(19) . . ?
C1 C5 Fe 69.8(2) . . ?
O1 C6 C10 128.6(2) . . ?
O1 C6 C7 122.0(2) . . ?
C10 C6 C7 109.4(2) . . ?
O1 C6 Fe 128.47(17) . . ?
C10 C6 Fe 69.75(15) . . ?
C7 C6 Fe 69.74(15) . . ?
C6 C7 C11 124.1(2) . . ?
C6 C7 C8 107.0(2) . . ?
C11 C7 C8 128.8(2) . . ?
C6 C7 Fe 69.77(15) . . ?
C11 C7 Fe 129.92(17) . . ?
C8 C7 Fe 68.64(13) . . ?
C9 C8 C7 107.1(2) . . ?
C9 C8 Fe 69.64(14) . . ?
C7 C8 Fe 70.00(14) . . ?
C10 C9 C8 109.6(2) . . ?
C10 C9 Fe 70.40(14) . . ?
C8 C9 Fe 69.57(14) . . ?
C9 C10 C6 107.0(2) . . ?
C9 C10 Fe 69.16(15) . . ?
C6 C10 Fe 69.87(15) . . ?
N12 C11 C7 123.8(2) . . ?
C11 N12 C13 117.6(2) . . ?
C18 C13 C14 121.4(2) . . ?
C18 C13 N12 121.0(2) . . ?
C14 C13 N12 117.5(2) . . ?
C15 C14 C13 117.7(2) . . ?
C15 C14 C141 120.9(2) . . ?
C13 C14 C141 121.4(2) . . ?
C14 C141 C143 112.1(3) . . ?
C14 C141 C142 111.3(3) . . ?
C143 C141 C142 110.8(3) . . ?
C16 C15 C14 121.8(3) . . ?
C15 C16 C17 120.0(3) . . ?
C16 C17 C18 121.4(3) . . ?
C17 C18 C13 117.7(3) . . ?
C17 C18 C181 120.2(2) . . ?
C13 C18 C181 122.1(2) . . ?
C18 C181 C183 112.6(2) . . ?
C18 C181 C182 111.3(2) . . ?
C183 C181 C182 111.0(2) . . ?
C6 O1 Si1 125.20(15) . . ?
O1 Si1 C31 106.87(10) . . ?
O1 Si1 C21 106.80(10) . . ?
C31 Si1 C21 113.47(11) . . ?
O1 Si1 C41 104.47(10) . . ?
C31 Si1 C41 112.71(11) . . ?
C21 Si1 C41 111.79(12) . . ?
C22 C21 C26 116.6(2) . . ?
C22 C21 Si1 118.48(19) . . ?
C26 C21 Si1 124.81(18) . . ?
C23 C22 C21 122.1(3) . . ?
C24 C23 C22 119.9(2) . . ?
C25 C24 C23 119.8(2) . . ?
C24 C25 C26 120.1(3) . . ?
C25 C26 C21 121.5(2) . . ?
C32 C31 C36 117.1(2) . . ?
C32 C31 Si1 123.4(2) . . ?
C36 C31 Si1 119.5(2) . . ?
C31 C32 C33 121.1(3) . . ?
C34 C33 C32 120.5(3) . . ?
C33 C34 C35 119.6(3) . . ?
C34 C35 C36 120.0(3) . . ?
C35 C36 C31 121.8(3) . . ?
C43 C41 C44 109.2(3) . . ?
C43 C41 C42 109.0(3) . . ?
C44 C41 C42 108.9(2) . . ?
C43 C41 Si1 110.38(19) . . ?
C44 C41 Si1 110.00(19) . . ?
C42 C41 Si1 109.27(18) . . ?

loop_
_geom_bond_atom_site_label_1
_geom_bond_atom_site_label_2
_geom_bond_distance
_geom_bond_site_symmetry_2
_geom_bond_publ_flag
Fe C2 2.020(3) . ?
Fe C3 2.024(3) . ?
Fe C1 2.030(3) . ?
Fe C4 2.034(3) . ?
Fe C8 2.035(3) . ?
Fe C9 2.036(2) . ?
Fe C5 2.037(3) . ?
Fe C10 2.052(3) . ?
Fe C7 2.053(2) . ?
Fe C6 2.054(2) . ?
C1 C5 1.384(5) . ?
C1 C2 1.425(6) . ?
C2 C3 1.386(6) . ?
C3 C4 1.362(6) . ?
C4 C5 1.361(5) . ?
C6 O1 1.372(3) . ?
C6 C10 1.417(3) . ?
C6 C7 1.421(3) . ?
C7 C11 1.443(3) . ?
C7 C8 1.444(4) . ?
C8 C9 1.419(4) . ?
C9 C10 1.413(4) . ?
C11 N12 1.272(3) . ?
N12 C13 1.431(3) . ?
C13 C18 1.400(4) . ?
C13 C14 1.411(3) . ?
C14 C15 1.385(4) . ?
C14 C141 1.510(4) . ?
C141 C143 1.523(5) . ?
C141 C142 1.531(5) . ?
C15 C16 1.367(4) . ?
C16 C17 1.375(4) . ?
C17 C18 1.395(4) . ?
C18 C181 1.524(4) . ?
C181 C183 1.531(4) . ?
C181 C182 1.534(4) . ?
O1 Si1 1.6702(18) . ?
Si1 C31 1.870(2) . ?
Si1 C21 1.871(2) . ?
Si1 C41 1.875(3) . ?
C21 C22 1.394(3) . ?
C21 C26 1.406(4) . ?
C22 C23 1.380(4) . ?
C23 C24 1.380(4) . ?
C24 C25 1.380(4) . ?
C25 C26 1.380(4) . ?
C31 C32 1.391(4) . ?
C31 C36 1.397(4) . ?
C32 C33 1.394(4) . ?
C33 C34 1.372(4) . ?
C34 C35 1.380(4) . ?
C35 C36 1.385(4) . ?
C41 C43 1.526(4) . ?
C41 C44 1.534(4) . ?
C41 C42 1.539(4) . ?

loop_
_geom_torsion_atom_site_label_1
_geom_torsion_atom_site_label_2
_geom_torsion_atom_site_label_3
_geom_torsion_atom_site_label_4
_geom_torsion
_geom_torsion_site_symmetry_1
_geom_torsion_site_symmetry_2
_geom_torsion_site_symmetry_3
_geom_torsion_site_symmetry_4
_geom_torsion_publ_flag
C2 Fe C1 C5 -117.3(3) . . . . ?
C3 Fe C1 C5 -79.0(3) . . . . ?
C4 Fe C1 C5 -36.3(2) . . . . ?
C8 Fe C1 C5 168.5(2) . . . . ?
C9 Fe C1 C5 -153.3(3) . . . . ?
C10 Fe C1 C5 42.1(5) . . . . ?
C7 Fe C1 C5 124.6(2) . . . . ?
C6 Fe C1 C5 81.7(3) . . . . ?
C3 Fe C1 C2 38.3(2) . . . . ?
C4 Fe C1 C2 81.0(3) . . . . ?
C8 Fe C1 C2 -74.2(3) . . . . ?
C9 Fe C1 C2 -36.0(5) . . . . ?
C5 Fe C1 C2 117.3(3) . . . . ?
C10 Fe C1 C2 159.4(3) . . . . ?
C7 Fe C1 C2 -118.1(2) . . . . ?
C6 Fe C1 C2 -161.0(2) . . . . ?
C5 C1 C2 C3 0.0(4) . . . . ?
Fe C1 C2 C3 -60.8(2) . . . . ?
C5 C1 C2 Fe 60.8(2) . . . . ?
C1 Fe C2 C3 117.2(3) . . . . ?
C4 Fe C2 C3 36.6(2) . . . . ?
C8 Fe C2 C3 -117.9(2) . . . . ?
C9 Fe C2 C3 -76.1(3) . . . . ?
C5 Fe C2 C3 79.2(3) . . . . ?
C10 Fe C2 C3 -42.7(5) . . . . ?
C7 Fe C2 C3 -160.2(2) . . . . ?
C6 Fe C2 C3 169.0(3) . . . . ?
C3 Fe C2 C1 -117.2(3) . . . . ?
C4 Fe C2 C1 -80.6(3) . . . . ?
C8 Fe C2 C1 124.9(2) . . . . ?
C9 Fe C2 C1 166.7(2) . . . . ?
C5 Fe C2 C1 -38.0(2) . . . . ?
C10 Fe C2 C1 -159.9(3) . . . . ?
C7 Fe C2 C1 82.6(2) . . . . ?
C6 Fe C2 C1 51.8(5) . . . . ?
C1 C2 C3 C4 0.4(4) . . . . ?
Fe C2 C3 C4 -60.2(2) . . . . ?
C1 C2 C3 Fe 60.6(2) . . . . ?
C2 Fe C3 C4 119.7(3) . . . . ?
C1 Fe C3 C4 80.4(3) . . . . ?
C8 Fe C3 C4 -160.8(2) . . . . ?
C9 Fe C3 C4 -118.9(2) . . . . ?
C5 Fe C3 C4 37.0(2) . . . . ?
C10 Fe C3 C4 -77.8(3) . . . . ?
C7 Fe C3 C4 168.5(3) . . . . ?
C6 Fe C3 C4 -49.7(5) . . . . ?
C1 Fe C3 C2 -39.3(3) . . . . ?
C4 Fe C3 C2 -119.7(3) . . . . ?
C8 Fe C3 C2 79.5(3) . . . . ?
C9 Fe C3 C2 121.3(2) . . . . ?
C5 Fe C3 C2 -82.8(3) . . . . ?
C10 Fe C3 C2 162.5(2) . . . . ?
C7 Fe C3 C2 48.8(4) . . . . ?
C6 Fe C3 C2 -169.4(3) . . . . ?
C2 C3 C4 C5 -0.6(4) . . . . ?
Fe C3 C4 C5 -60.2(2) . . . . ?
C2 C3 C4 Fe 59.6(2) . . . . ?
C2 Fe C4 C5 81.9(3) . . . . ?
C3 Fe C4 C5 119.4(3) . . . . ?
C1 Fe C4 C5 37.0(2) . . . . ?
C8 Fe C4 C5 161.9(3) . . . . ?
C9 Fe C4 C5 -163.0(2) . . . . ?
C10 Fe C4 C5 -120.9(2) . . . . ?
C7 Fe C4 C5 -46.6(5) . . . . ?
C6 Fe C4 C5 -80.1(3) . . . . ?
C2 Fe C4 C3 -37.4(2) . . . . ?
C1 Fe C4 C3 -82.4(3) . . . . ?
C8 Fe C4 C3 42.6(5) . . . . ?
C9 Fe C4 C3 77.6(3) . . . . ?
C5 Fe C4 C3 -119.4(3) . . . . ?
C10 Fe C4 C3 119.8(2) . . . . ?
C7 Fe C4 C3 -165.9(4) . . . . ?
C6 Fe C4 C3 160.6(2) . . . . ?
C3 C4 C5 C1 0.6(4) . . . . ?
Fe C4 C5 C1 -59.2(3) . . . . ?
C3 C4 C5 Fe 59.8(2) . . . . ?
C2 C1 C5 C4 -0.4(4) . . . . ?
Fe C1 C5 C4 59.5(2) . . . . ?
C2 C1 C5 Fe -59.9(2) . . . . ?
C2 Fe C5 C4 -80.9(3) . . . . ?
C3 Fe C5 C4 -37.1(3) . . . . ?
C1 Fe C5 C4 -120.2(3) . . . . ?
C8 Fe C5 C4 -153.8(4) . . . . ?
C9 Fe C5 C4 38.4(4) . . . . ?
C10 Fe C5 C4 76.8(3) . . . . ?
C7 Fe C5 C4 163.6(2) . . . . ?
C6 Fe C5 C4 120.5(2) . . . . ?
C2 Fe C5 C1 39.3(2) . . . . ?
C3 Fe C5 C1 83.1(3) . . . . ?
C4 Fe C5 C1 120.2(3) . . . . ?
C8 Fe C5 C1 -33.6(6) . . . . ?
C9 Fe C5 C1 158.6(3) . . . . ?
C10 Fe C5 C1 -163.0(2) . . . . ?
C7 Fe C5 C1 -76.1(3) . . . . ?
C6 Fe C5 C1 -119.2(2) . . . . ?
C2 Fe C6 O1 -74.0(5) . . . . ?
C3 Fe C6 O1 85.8(4) . . . . ?
C1 Fe C6 O1 -35.0(3) . . . . ?
C4 Fe C6 O1 49.5(3) . . . . ?
C8 Fe C6 O1 -153.9(2) . . . . ?
C9 Fe C6 O1 162.0(2) . . . . ?
C5 Fe C6 O1 7.8(3) . . . . ?
C10 Fe C6 O1 123.8(3) . . . . ?
C7 Fe C6 O1 -115.3(3) . . . . ?
C2 Fe C6 C10 162.2(4) . . . . ?
C3 Fe C6 C10 -38.1(4) . . . . ?
C1 Fe C6 C10 -158.8(2) . . . . ?
C4 Fe C6 C10 -74.3(2) . . . . ?
C8 Fe C6 C10 82.32(16) . . . . ?
C9 Fe C6 C10 38.20(16) . . . . ?
C5 Fe C6 C10 -116.05(19) . . . . ?
C7 Fe C6 C10 120.9(2) . . . . ?
C2 Fe C6 C7 41.3(5) . . . . ?
C3 Fe C6 C7 -159.0(3) . . . . ?
C1 Fe C6 C7 80.3(2) . . . . ?
C4 Fe C6 C7 164.79(19) . . . . ?
C8 Fe C6 C7 -38.58(16) . . . . ?
C9 Fe C6 C7 -82.69(18) . . . . ?
C5 Fe C6 C7 123.06(19) . . . . ?
C10 Fe C6 C7 -120.9(2) . . . . ?
O1 C6 C7 C11 -1.7(4) . . . . ?
C10 C6 C7 C11 176.2(2) . . . . ?
Fe C6 C7 C11 -125.2(2) . . . . ?
O1 C6 C7 C8 -177.77(19) . . . . ?
C10 C6 C7 C8 0.2(3) . . . . ?
Fe C6 C7 C8 58.78(17) . . . . ?
O1 C6 C7 Fe 123.5(2) . . . . ?
C10 C6 C7 Fe -58.60(19) . . . . ?
C2 Fe C7 C6 -164.4(2) . . . . ?
C3 Fe C7 C6 160.2(3) . . . . ?
C1 Fe C7 C6 -120.3(2) . . . . ?
C4 Fe C7 C6 -43.9(5) . . . . ?
C8 Fe C7 C6 118.6(2) . . . . ?
C9 Fe C7 C6 80.22(18) . . . . ?
C5 Fe C7 C6 -78.9(2) . . . . ?
C10 Fe C7 C6 36.63(16) . . . . ?
C2 Fe C7 C11 -46.3(3) . . . . ?
C3 Fe C7 C11 -81.7(4) . . . . ?
C1 Fe C7 C11 -2.2(3) . . . . ?
C4 Fe C7 C11 74.3(5) . . . . ?
C8 Fe C7 C11 -123.3(3) . . . . ?
C9 Fe C7 C11 -161.7(3) . . . . ?
C5 Fe C7 C11 39.2(3) . . . . ?
C10 Fe C7 C11 154.8(3) . . . . ?
C6 Fe C7 C11 118.1(3) . . . . ?
C2 Fe C7 C8 77.0(2) . . . . ?
C3 Fe C7 C8 41.6(4) . . . . ?
C1 Fe C7 C8 121.1(2) . . . . ?
C4 Fe C7 C8 -162.4(4) . . . . ?
C9 Fe C7 C8 -38.35(16) . . . . ?
C5 Fe C7 C8 162.49(19) . . . . ?
C10 Fe C7 C8 -81.94(15) . . . . ?
C6 Fe C7 C8 -118.6(2) . . . . ?
C6 C7 C8 C9 0.6(3) . . . . ?
C11 C7 C8 C9 -175.2(2) . . . . ?
Fe C7 C8 C9 60.07(16) . . . . ?
C6 C7 C8 Fe -59.50(18) . . . . ?
C11 C7 C8 Fe 124.7(3) . . . . ?
C2 Fe C8 C9 120.4(2) . . . . ?
C3 Fe C8 C9 79.0(2) . . . . ?
C1 Fe C8 C9 161.82(19) . . . . ?
C4 Fe C8 C9 49.2(4) . . . . ?
C5 Fe C8 C9 -172.5(4) . . . . ?
C10 Fe C8 C9 -36.66(15) . . . . ?
C7 Fe C8 C9 -117.9(2) . . . . ?
C6 Fe C8 C9 -80.12(16) . . . . ?
C2 Fe C8 C7 -121.7(2) . . . . ?
C3 Fe C8 C7 -163.1(2) . . . . ?
C1 Fe C8 C7 -80.3(2) . . . . ?
C4 Fe C8 C7 167.1(3) . . . . ?
C9 Fe C8 C7 117.9(2) . . . . ?
C5 Fe C8 C7 -54.6(5) . . . . ?
C10 Fe C8 C7 81.24(15) . . . . ?
C6 Fe C8 C7 37.78(15) . . . . ?
C7 C8 C9 C10 -1.1(3) . . . . ?
Fe C8 C9 C10 59.17(17) . . . . ?
C7 C8 C9 Fe -60.30(16) . . . . ?
C2 Fe C9 C10 161.4(2) . . . . ?
C3 Fe C9 C10 120.8(2) . . . . ?
C1 Fe C9 C10 -171.3(3) . . . . ?
C4 Fe C9 C10 80.8(2) . . . . ?
C8 Fe C9 C10 -120.8(2) . . . . ?
C5 Fe C9 C10 53.7(3) . . . . ?
C7 Fe C9 C10 -81.93(15) . . . . ?
C6 Fe C9 C10 -38.13(15) . . . . ?
C2 Fe C9 C8 -77.8(2) . . . . ?
C3 Fe C9 C8 -118.4(2) . . . . ?
C1 Fe C9 C8 -50.5(4) . . . . ?
C4 Fe C9 C8 -158.41(19) . . . . ?
C5 Fe C9 C8 174.6(3) . . . . ?
C10 Fe C9 C8 120.8(2) . . . . ?
C7 Fe C9 C8 38.88(15) . . . . ?
C6 Fe C9 C8 82.68(16) . . . . ?
C8 C9 C10 C6 1.2(3) . . . . ?
Fe C9 C10 C6 59.91(18) . . . . ?
C8 C9 C10 Fe -58.68(17) . . . . ?
O1 C6 C10 C9 176.9(2) . . . . ?
C7 C6 C10 C9 -0.9(3) . . . . ?
Fe C6 C10 C9 -59.45(17) . . . . ?
O1 C6 C10 Fe -123.6(3) . . . . ?
C7 C6 C10 Fe 58.59(19) . . . . ?
C2 Fe C10 C9 -45.7(4) . . . . ?
C3 Fe C10 C9 -76.8(2) . . . . ?
C1 Fe C10 C9 172.2(3) . . . . ?
C4 Fe C10 C9 -117.14(19) . . . . ?
C8 Fe C10 C9 36.95(14) . . . . ?
C5 Fe C10 C9 -157.14(17) . . . . ?
C7 Fe C10 C9 81.47(15) . . . . ?
C6 Fe C10 C9 118.2(2) . . . . ?
C2 Fe C10 C6 -163.9(3) . . . . ?
C3 Fe C10 C6 165.01(19) . . . . ?
C1 Fe C10 C6 54.0(4) . . . . ?
C4 Fe C10 C6 124.7(2) . . . . ?
C8 Fe C10 C6 -81.25(16) . . . . ?
C9 Fe C10 C6 -118.2(2) . . . . ?
C5 Fe C10 C6 84.7(2) . . . . ?
C7 Fe C10 C6 -36.73(15) . . . . ?
C6 C7 C11 N12 -166.5(2) . . . . ?
C8 C7 C11 N12 8.6(4) . . . . ?
Fe C7 C11 N12 102.2(3) . . . . ?
C7 C11 N12 C13 176.3(2) . . . . ?
C11 N12 C13 C18 79.3(3) . . . . ?
C11 N12 C13 C14 -103.3(3) . . . . ?
C18 C13 C14 C15 -2.6(4) . . . . ?
N12 C13 C14 C15 -179.9(2) . . . . ?
C18 C13 C14 C141 177.9(3) . . . . ?
N12 C13 C14 C141 0.5(4) . . . . ?
C15 C14 C141 C143 56.4(4) . . . . ?
C13 C14 C141 C143 -124.0(3) . . . . ?
C15 C14 C141 C142 -68.3(4) . . . . ?
C13 C14 C141 C142 111.3(3) . . . . ?
C13 C14 C15 C16 1.8(5) . . . . ?
C141 C14 C15 C16 -178.6(3) . . . . ?
C14 C15 C16 C17 -0.3(5) . . . . ?
C15 C16 C17 C18 -0.7(5) . . . . ?
C16 C17 C18 C13 0.0(5) . . . . ?
C16 C17 C18 C181 -179.8(3) . . . . ?
C14 C13 C18 C17 1.7(4) . . . . ?
N12 C13 C18 C17 178.9(2) . . . . ?
C14 C13 C18 C181 -178.6(3) . . . . ?
N12 C13 C18 C181 -1.3(4) . . . . ?
C17 C18 C181 C183 -50.2(4) . . . . ?
C13 C18 C181 C183 130.1(3) . . . . ?
C17 C18 C181 C182 75.2(4) . . . . ?
C13 C18 C181 C182 -104.6(3) . . . . ?
C10 C6 O1 Si1 -40.9(3) . . . . ?
C7 C6 O1 Si1 136.6(2) . . . . ?
Fe C6 O1 Si1 -134.83(16) . . . . ?
C6 O1 Si1 C31 -36.5(2) . . . . ?
C6 O1 Si1 C21 85.20(19) . . . . ?
C6 O1 Si1 C41 -156.21(19) . . . . ?
O1 Si1 C21 C22 6.2(2) . . . . ?
C31 Si1 C21 C22 123.7(2) . . . . ?
C41 Si1 C21 C22 -107.5(2) . . . . ?
O1 Si1 C21 C26 -177.70(19) . . . . ?
C31 Si1 C21 C26 -60.2(2) . . . . ?
C41 Si1 C21 C26 68.6(2) . . . . ?
C26 C21 C22 C23 0.6(4) . . . . ?
Si1 C21 C22 C23 177.0(2) . . . . ?
C21 C22 C23 C24 -0.5(5) . . . . ?
C22 C23 C24 C25 0.2(5) . . . . ?
C23 C24 C25 C26 -0.2(4) . . . . ?
C24 C25 C26 C21 0.3(4) . . . . ?
C22 C21 C26 C25 -0.5(3) . . . . ?
Si1 C21 C26 C25 -176.66(18) . . . . ?
O1 Si1 C31 C32 141.0(2) . . . . ?
C21 Si1 C31 C32 23.6(3) . . . . ?
C41 Si1 C31 C32 -104.8(2) . . . . ?
O1 Si1 C31 C36 -37.1(2) . . . . ?
C21 Si1 C31 C36 -154.58(19) . . . . ?
C41 Si1 C31 C36 77.1(2) . . . . ?
C36 C31 C32 C33 0.2(4) . . . . ?
Si1 C31 C32 C33 -178.0(2) . . . . ?
C31 C32 C33 C34 0.6(5) . . . . ?
C32 C33 C34 C35 -1.3(5) . . . . ?
C33 C34 C35 C36 1.2(4) . . . . ?
C34 C35 C36 C31 -0.4(4) . . . . ?
C32 C31 C36 C35 -0.3(4) . . . . ?
Si1 C31 C36 C35 178.0(2) . . . . ?
O1 Si1 C41 C43 -63.9(2) . . . . ?
C31 Si1 C41 C43 -179.5(2) . . . . ?
C21 Si1 C41 C43 51.3(2) . . . . ?
O1 Si1 C41 C44 56.8(2) . . . . ?
C31 Si1 C41 C44 -58.9(2) . . . . ?
C21 Si1 C41 C44 171.9(2) . . . . ?
O1 Si1 C41 C42 176.32(19) . . . . ?
C31 Si1 C41 C42 60.7(2) . . . . ?
C21 Si1 C41 C42 -68.5(2) . . . . ?
